data_1519051
loop_
_publ_author_name
'Srinivasan Natarajan'
'S. Neeraj'
'C.N.R. Rao'

_publ_section_title
;
 Three-dimensional open-framework CoII and ZnII phosphates synthesized via
 the amine phosphate route
;
_journal_name_full 'Solid State Sciences'
_journal_page_first 87
_journal_page_last 98
_journal_volume 2
_journal_year 1998
_chemical_formula_sum 'C3 H7 N2 O13 P3 Zn4'
_chemical_formula_weight 633.4
_space_group_IT_number 14
_symmetry_cell_setting monoclinic
_symmetry_Int_Tables_number 14
_symmetry_space_group_name_Hall '-P 2yn'
_symmetry_space_group_name_H-M 'P 1 21/n 1'
_cell_angle_alpha 90
_cell_angle_beta 91.8(1)
_cell_angle_gamma 90
_cell_formula_units_Z 4
_cell_length_a 5.235(2)
_cell_length_b 15.437(2)
_cell_length_c 17.975(2)
_cell_volume 1451.9(6)
_diffrn_ambient_temperature 293
_diffrn_radiation_probe x-ray
_diffrn_radiation_type MoK\a
_diffrn_radiation_wavelength 0.71073
_exptl_absorpt_coefficient_mu 3.5
_exptl_crystal_density_diffrn 1.630
_refine_ls_goodness_of_fit_ref 1.17
_refine_ls_number_parameters 205
_refine_ls_number_reflns 1390
_refine_ls_R_factor_gt 0.07
_refine_ls_wR_factor_gt 0.17
_cod_data_source_file SSS-2000-2-87-98-3.cif
_cod_data_source_block compound-I
_cod_depositor_comments
;
Atomic coordinates for the organic part are not given in the paper
See FIZ Karlsruhe with CSD-410982 (however, no C-H bonds in ICSD ?)
;
_cod_original_cell_volume 1452.0(3)
_cod_original_sg_symbol_H-M 'P 21/n'
_cod_database_code 1519051

loop_
_symmetry_equiv_pos_site_id
_symmetry_equiv_pos_as_xyz
1 x,y,z
2 1/2-x,1/2+y,1/2-z
3 -x,-y,-z
4 1/2+x,1/2-y,1/2+z

loop_
_atom_site_label
_atom_site_type_symbol
_atom_site_thermal_displace_type
_atom_site_fract_x
_atom_site_fract_y
_atom_site_fract_z
_atom_site_occupancy
_atom_site_U_iso_or_equiv
_atom_site_calc_flag
_atom_site_refinement_flags
_atom_site_disorder_assembly
_atom_site_disorder_group
Zn1 Zn Uiso 0.0615(4) 0.76500(10) 0.69880(10) 1.000 0.0130(10) . . . .
Zn2 Zn Uiso 0.5673(4) 0.89160(10) 0.74340(10) 1.000 0.0130(10) . . . .
Zn3 Zn Uiso 1.0752(4) 1.09510(10) 0.80370(10) 1.000 0.0140(10) . . . .
Zn4 Zn Uiso 0.6095(4) 1.22520(10) 0.56820(10) 1.000 0.0150(10) . . . .
P1 P Uiso 0.5393(9) 0.7625(3) 0.6056(3) 1.000 0.0120(10) . . . .
P2 P Uiso 1.0733(9) 0.8857(3) 0.8385(3) 1.000 0.0100(10) . . . .
P3 P Uiso 0.5607(9) 1.0998(3) 0.7060(3) 1.000 0.0130(10) . . . .
O1 O Uiso -0.175(2) 0.7781(9) 0.6167(7) 1.000 0.023(3) . . . .
O2 O Uiso 0.103(2) 0.6439(8) 0.7327(6) 1.000 0.015(3) . . . .
O3 O Uiso 0.401(2) 0.8087(8) 0.6711(7) 1.000 0.020(3) . . . .
O4 O Uiso -0.083(2) 0.8515(8) 0.7680(7) 1.000 0.016(3) . . . .
O5 O Uiso 0.496(3) 1.0039(8) 0.7090(7) 1.000 0.025(3) . . . .
O6 O Uiso 0.352(2) 0.8628(8) 0.8270(7) 1.000 0.018(3) . . . .
O7 O Uiso 1.028(2) 0.9827(7) 0.8451(7) 1.000 0.020(3) . . . .
O8 O Uiso 0.841(2) 1.1193(8) 0.7216(7) 1.000 0.021(3) . . . .
O9 O Uiso 1.032(3) 1.1686(8) 0.8922(7) 1.000 0.024(3) . . . .
O10 O Uiso 0.516(2) 1.3417(7) 0.5918(6) 1.000 0.013(3) . . . .
O11 O Uiso 0.476(2) 1.1358(8) 0.6301(7) 1.000 0.020(3) . . . .
O12 O Uiso 0.451(2) 0.8058(8) 0.5338(6) 1.000 0.015(3) . . . .
O13 O Uiso 0.988(2) 1.2254(8) 0.5933(8) 1.000 0.027(3) . . . .

loop_
_geom_angle_atom_site_label_1
_geom_angle_atom_site_label_2
_geom_angle_atom_site_label_3
_geom_angle
_geom_angle_site_symmetry_1
_geom_angle_site_symmetry_2
_geom_angle_site_symmetry_3
_geom_angle_publ_flag
O1 Zn1 O2 113.7(5) . . . yes
O1 Zn1 O3 109.6(5) . . . yes
O1 Zn1 O4 99.3(5) . . . yes
O2 Zn1 O3 108.0(5) . . . yes
O2 Zn1 O4 118.8(5) . . . yes
O3 Zn1 O4 106.9(5) . . . yes
O3 Zn2 O5 107.4(6) . . . yes
O3 Zn2 O6 96.0(5) . . . yes
O3 Zn2 O4 109.1(5) . . 1_655 yes
O5 Zn2 O6 110.5(6) . . . yes
O4 Zn2 O5 122.6(6) 1_655 . . yes
O4 Zn2 O6 108.1(5) 1_655 . . yes
O7 Zn3 O8 112.9(5) . . . yes
O7 Zn3 O9 100.9(5) . . . yes
O2 Zn3 O7 126.7(5) 2_656 . . yes
O8 Zn3 O9 114.8(6) . . . yes
O2 Zn3 O8 101.7(5) 2_656 . . yes
O2 Zn3 O9 99.7(6) 2_656 . . yes
O10 Zn4 O11 116.5(5) . . . yes
O10 Zn4 O13 101.8(5) . . . yes
O10 Zn4 O12 114.3(5) . . 3_676 yes
O11 Zn4 O13 104.2(5) . . . yes
O11 Zn4 O12 108.9(5) . . 3_676 yes
O12 Zn4 O13 110.3(5) 3_676 . . yes
O3 P1 O12 107.6(7) . . . yes
O1 P1 O3 107.7(7) 1_655 . . yes
O3 P1 O9 107.4(8) . . 2_646 yes
O1 P1 O12 108.3(7) 1_655 . . yes
O9 P1 O12 112.4(8) 2_646 . . yes
O1 P1 O9 113.2(8) 1_655 . 2_646 yes
O4 P2 O7 108.3(7) 1_655 . . yes
O6 P2 O7 113.1(7) 1_655 . . yes
O7 P2 O10 108.9(7) . . 2_646 yes
O4 P2 O6 106.8(7) 1_655 . 1_655 yes
O4 P2 O10 110.4(7) 1_655 . 2_646 yes
O6 P2 O10 109.3(7) 1_655 . 2_646 yes
O5 P3 O8 113.7(8) . . . yes
O5 P3 O11 109.1(7) . . . yes
O2 P3 O5 105.7(8) 2_556 . . yes
O8 P3 O11 110.2(7) . . . yes
O2 P3 O8 109.1(7) 2_556 . . yes
O2 P3 O11 108.7(7) 2_556 . . yes
Zn1 O1 P1 134.1(8) . . 1_455 yes
Zn1 O2 P3 124.7(7) . . 2_546 yes
Zn1 O2 Zn3 110.2(5) . . 2_646 yes
Zn3 O2 P3 123.8(7) 2_646 . 2_546 yes
Zn1 O3 Zn2 115.5(6) . . . yes
Zn1 O3 P1 118.2(7) . . . yes
Zn2 O3 P1 125.1(6) . . . yes
Zn1 O4 Zn2 116.1(6) . . 1_455 yes
Zn1 O4 P2 121.9(7) . . 1_455 yes
Zn2 O4 P2 122.0(7) 1_455 . 1_455 yes
Zn2 O5 P3 150.5(10) . . . yes
Zn2 O6 P2 129.0(8) . . 1_455 yes
Zn3 O7 P2 147.4(8) . . . yes
Zn3 O8 P3 133.9(8) . . . yes
Zn3 O9 P1 127.8(8) . . 2_656 yes
Zn4 O10 P2 133.9(7) . . 2_656 yes
Zn4 O11 P3 132.8(7) . . . yes
Zn4 O12 P1 138.1(8) 3_676 . . yes

loop_
_geom_bond_atom_site_label_1
_geom_bond_atom_site_label_2
_geom_bond_distance
_geom_bond_site_symmetry_1
_geom_bond_site_symmetry_2
_geom_bond_publ_flag
Zn1 O1 1.907(12) . . yes
Zn1 O2 1.976(12) . . yes
Zn1 O3 1.979(11) . . yes
Zn1 O4 1.990(12) . . yes
Zn2 O3 2.003(12) . . yes
Zn2 O5 1.874(13) . . yes
Zn2 O6 1.958(12) . . yes
Zn2 O4 1.970(11) . 1_655 yes
Zn3 O7 1.907(11) . . yes
Zn3 O8 1.925(12) . . yes
Zn3 O9 1.973(13) . . yes
Zn3 O2 1.980(11) . 2_656 yes
Zn4 O10 1.915(11) . . yes
Zn4 O11 1.918(12) . . yes
Zn4 O13 2.018(11) . . yes
Zn4 O12 1.912(11) . 3_676 yes
P1 O3 1.572(13) . . yes
P1 O12 1.513(12) . . yes
P1 O1 1.522(12) . 1_655 yes
P1 O9 1.498(13) . 2_646 yes
P2 O7 1.521(12) . . yes
P2 O4 1.578(13) . 1_655 yes
P2 O6 1.522(12) . 1_655 yes
P2 O10 1.512(12) . 2_646 yes
P3 O5 1.520(13) . . yes
P3 O8 1.515(12) . . yes
P3 O11 1.526(13) . . yes
P3 O2 1.569(12) . 2_556 yes

loop_
_geom_torsion_atom_site_label_1
_geom_torsion_atom_site_label_2
_geom_torsion_atom_site_label_3
_geom_torsion_atom_site_label_4
_geom_torsion
_geom_torsion_site_symmetry_1
_geom_torsion_site_symmetry_2
_geom_torsion_site_symmetry_3
_geom_torsion_site_symmetry_4
_geom_torsion_publ_flag
O2 Zn1 O1 P1 63.8(13) . . . 1_455 no
O3 Zn1 O1 P1 -175.3(11) . . . 1_455 no
O4 Zn1 O1 P1 -63.5(12) . . . 1_455 no
O1 Zn1 O2 P3 -90.4(8) . . . 2_546 no
O1 Zn1 O2 Zn3 102.4(6) . . . 2_646 no
O3 Zn1 O2 P3 147.8(8) . . . 2_546 no
O3 Zn1 O2 Zn3 -19.4(7) . . . 2_646 no
O4 Zn1 O2 P3 25.9(10) . . . 2_546 no
O4 Zn1 O2 Zn3 -141.2(5) . . . 2_646 no
O1 Zn1 O3 Zn2 130.2(7) . . . . no
O1 Zn1 O3 P1 -62.3(9) . . . . no
O2 Zn1 O3 Zn2 -105.5(6) . . . . no
O2 Zn1 O3 P1 62.1(9) . . . . no
O4 Zn1 O3 Zn2 23.4(8) . . . . no
O4 Zn1 O3 P1 -169.0(7) . . . . no
O1 Zn1 O4 Zn2 15.4(7) . . . 1_455 no
O1 Zn1 O4 P2 -164.8(8) . . . 1_455 no
O2 Zn1 O4 Zn2 -108.3(7) . . . 1_455 no
O2 Zn1 O4 P2 71.6(9) . . . 1_455 no
O3 Zn1 O4 Zn2 129.3(6) . . . 1_455 no
O3 Zn1 O4 P2 -50.9(9) . . . 1_455 no
O5 Zn2 O3 Zn1 -96.6(8) . . . . no
O5 Zn2 O3 P1 96.8(10) . . . . no
O6 Zn2 O3 Zn1 17.1(7) . . . . no
O6 Zn2 O3 P1 -149.6(9) . . . . no
O4 Zn2 O3 Zn1 128.5(6) 1_655 . . . no
O4 Zn2 O3 P1 -38.1(10) 1_655 . . . no
O3 Zn2 O5 P3 -156.8(18) . . . . no
O6 Zn2 O5 P3 99.8(19) . . . . no
O4 Zn2 O5 P3 -29(2) 1_655 . . . no
O3 Zn2 O6 P2 -72.9(10) . . . 1_455 no
O5 Zn2 O6 P2 38.2(11) . . . 1_455 no
O4 Zn2 O6 P2 174.8(9) 1_655 . . 1_455 no
O3 Zn2 O4 P2 -162.8(8) . . 1_655 . no
O3 Zn2 O4 Zn1 17.1(8) . . 1_655 1_655 no
O5 Zn2 O4 P2 70.6(10) . . 1_655 . no
O5 Zn2 O4 Zn1 -109.6(7) . . 1_655 1_655 no
O6 Zn2 O4 P2 -59.6(9) . . 1_655 . no
O6 Zn2 O4 Zn1 120.3(6) . . 1_655 1_655 no
O8 Zn3 O7 P2 78.5(14) . . . . no
O9 Zn3 O7 P2 -158.5(14) . . . . no
O2 Zn3 O7 P2 -47.5(16) 2_656 . . . no
O7 Zn3 O8 P3 39.3(12) . . . . no
O9 Zn3 O8 P3 -75.6(12) . . . . no
O2 Zn3 O8 P3 177.8(10) 2_656 . . . no
O7 Zn3 O9 P1 -157.9(11) . . . 2_656 no
O8 Zn3 O9 P1 -36.2(13) . . . 2_656 no
O2 Zn3 O9 P1 71.5(12) 2_656 . . 2_656 no
O7 Zn3 O2 P3 56.1(10) . . 2_656 1_655 no
O7 Zn3 O2 Zn1 -136.9(6) . . 2_656 2_656 no
O8 Zn3 O2 P3 -74.4(9) . . 2_656 1_655 no
O8 Zn3 O2 Zn1 92.7(6) . . 2_656 2_656 no
O9 Zn3 O2 P3 167.6(8) . . 2_656 1_655 no
O9 Zn3 O2 Zn1 -25.4(7) . . 2_656 2_656 no
O11 Zn4 O10 P2 22.7(11) . . . 2_656 no
O13 Zn4 O10 P2 -89.9(10) . . . 2_656 no
O12 Zn4 O10 P2 151.2(9) 3_676 . . 2_656 no
O10 Zn4 O11 P3 -82.1(11) . . . . no
O13 Zn4 O11 P3 29.2(11) . . . . no
O12 Zn4 O11 P3 146.8(10) 3_676 . . . no
O10 Zn4 O12 P1 5.1(12) . . 3_676 3_676 no
O11 Zn4 O12 P1 137.3(10) . . 3_676 3_676 no
O13 Zn4 O12 P1 -109.0(10) . . 3_676 3_676 no
O12 P1 O3 Zn1 87.9(8) . . . . no
O12 P1 O3 Zn2 -105.8(9) . . . . no
O1 P1 O3 Zn1 -155.5(8) 1_655 . . . no
O1 P1 O3 Zn2 10.8(11) 1_655 . . . no
O9 P1 O3 Zn1 -33.2(10) 2_646 . . . no
O9 P1 O3 Zn2 133.1(9) 2_646 . . . no
O3 P1 O12 Zn4 -148.1(9) . . . 3_676 no
O1 P1 O12 Zn4 95.8(11) 1_655 . . 3_676 no
O9 P1 O12 Zn4 -30.1(13) 2_646 . . 3_676 no
O3 P1 O1 Zn1 50.0(13) . . 1_655 1_655 no
O12 P1 O1 Zn1 166.1(10) . . 1_655 1_655 no
O3 P1 O9 Zn3 -38.2(13) . . 2_646 2_646 no
O12 P1 O9 Zn3 -156.3(9) . . 2_646 2_646 no
O4 P2 O7 Zn3 -66.6(15) 1_655 . . . no
O6 P2 O7 Zn3 51.5(16) 1_655 . . . no
O10 P2 O7 Zn3 173.3(12) 2_646 . . . no
O7 P2 O4 Zn2 -41.4(10) . . 1_655 . no
O7 P2 O4 Zn1 138.8(8) . . 1_655 1_655 no
O6 P2 O4 Zn2 -163.4(8) 1_655 . 1_655 . no
O10 P2 O4 Zn2 77.9(9) 2_646 . 1_655 . no
O7 P2 O6 Zn2 -63.9(12) . . 1_655 1_655 no
O7 P2 O10 Zn4 160.0(8) . . 2_646 2_646 no
O8 P3 O5 Zn2 25(2) . . . . no
O11 P3 O5 Zn2 148.3(17) . . . . no
O2 P3 O5 Zn2 -94.9(19) 2_556 . . . no
O5 P3 O8 Zn3 -57.2(13) . . . . no
O11 P3 O8 Zn3 179.9(9) . . . . no
O2 P3 O8 Zn3 60.6(12) 2_556 . . . no
O5 P3 O11 Zn4 -147.5(10) . . . . no
O8 P3 O11 Zn4 -21.9(12) . . . . no
O2 P3 O11 Zn4 97.7(10) 2_556 . . . no
O5 P3 O2 Zn3 -25.0(10) . . 2_556 1_455 no
O5 P3 O2 Zn1 169.9(8) . . 2_556 2_556 no
O8 P3 O2 Zn3 -147.7(8) . . 2_556 1_455 no
O8 P3 O2 Zn1 47.2(10) . . 2_556 2_556 no
O11 P3 O2 Zn3 92.1(9) . . 2_556 1_455 no
O11 P3 O2 Zn1 -73.0(9) . . 2_556 2_556 no
